data_7704117
loop_
_publ_author_name
'Ruiz, Javier'
'Sol, Daniel'
'Mateo, Mar\'ia A'
'Vivanco, Maril\'in'
'Bad\'ia-Lai\~no, Rosana'

_publ_section_title
;
 A new approach to the synthesis of trinuclear gold(i) imidazolate
 complexes and their silver(i)-induced photoluminescence behavior.
;
_journal_issue 20
_journal_name_full 'Dalton transactions (Cambridge, England : 2003)'
_journal_page_first 6561
_journal_page_last 6565
_journal_paper_doi 10.1039/d0dt01246g
_journal_volume 49
_journal_year 2020
_chemical_formula_moiety 'C72 H78 Ag Au6 N12, B F4, 3(C2 H4 Cl2)'
_chemical_formula_sum 'C78 H90 Ag Au6 B Cl6 F4 N12'
_chemical_formula_weight 2784.82
_space_group_IT_number 2
_space_group_name_Hall '-P 1'
_space_group_name_H-M_alt 'P -1'
_symmetry_cell_setting triclinic
_symmetry_Int_Tables_number 2
_symmetry_space_group_name_Hall '-P 1'
_symmetry_space_group_name_H-M 'P -1'
_atom_sites_solution_hydrogens geom
_atom_sites_solution_primary dual
_atom_sites_solution_secondary dual
_audit_conform_dict_location ftp://ftp.iucr.org/pub/cif_core.dic
_audit_conform_dict_name cif_core.dic
_audit_conform_dict_version 2.4.5
_audit_creation_date 2019-07-02T10:11:03-00:00
_audit_creation_method 'WinGX routine CIF_UPDATE'
_audit_update_record
;
2019-09-23 deposited with the CCDC.	2020-04-17 downloaded from the CCDC.
;
_cell_angle_alpha 81.069(3)
_cell_angle_beta 87.896(3)
_cell_angle_gamma 76.262(3)
_cell_formula_units_Z 2
_cell_length_a 11.5440(11)
_cell_length_b 18.4996(18)
_cell_length_c 20.653(2)
_cell_measurement_reflns_used 1932
_cell_measurement_temperature 100(2)
_cell_measurement_theta_max 27.1
_cell_measurement_theta_min 2.36
_cell_measurement_wavelength 0.71073
_cell_volume 4232.5(7)
_computing_cell_refinement 'APPEX3v2018.7-2 (BRUKER AXS, 2005)'
_computing_data_collection 'APPEX3v2018.7-2 (BRUKER AXS, 2005)'
_computing_data_reduction 'APPEX3v2018.7-2 (BRUKER AXS, 2005)'
_computing_molecular_graphics 'Ortep for Windows (Farrugia, 2012)'
_computing_publication_material 'WinGX publication routines (Farrugia, 2012)'
_computing_structure_refinement 'SHELXL-2018/3 (Sheldrick, 2018)'
_computing_structure_solution 'SHELXT-2018/2 (Sheldrick, 2015)'
_diffrn_ambient_temperature 100(2)
_diffrn_detector 'APEX-II CCD'
_diffrn_measured_fraction_theta_full 1
_diffrn_measured_fraction_theta_max 1
_diffrn_measurement_device '\k-geometry diffractometer'
_diffrn_measurement_device_type 'Bruker APEX-II'
_diffrn_measurement_method '\f or \w oscillation scans'
_diffrn_radiation_monochromator graphite
_diffrn_radiation_probe x-ray
_diffrn_radiation_type MoK\a
_diffrn_radiation_wavelength 0.71073
_diffrn_reflns_av_R_equivalents 0.0808
_diffrn_reflns_av_unetI/netI 0.0407
_diffrn_reflns_Laue_measured_fraction_full 1
_diffrn_reflns_Laue_measured_fraction_max 1
_diffrn_reflns_limit_h_max 16
_diffrn_reflns_limit_h_min -16
_diffrn_reflns_limit_k_max 26
_diffrn_reflns_limit_k_min -26
_diffrn_reflns_limit_l_max 29
_diffrn_reflns_limit_l_min -29
_diffrn_reflns_number 264323
_diffrn_reflns_point_group_measured_fraction_full 1
_diffrn_reflns_point_group_measured_fraction_max 1
_diffrn_reflns_theta_full 25.242
_diffrn_reflns_theta_max 30.034
_diffrn_reflns_theta_min 0.998
_diffrn_source 'sealed x-ray tube'
_diffrn_standards_number 0
_exptl_absorpt_coefficient_mu 10.832
_exptl_absorpt_correction_T_max 0.4444
_exptl_absorpt_correction_T_min 0.3238
_exptl_absorpt_correction_type multi-scan
_exptl_absorpt_process_details 'BRUKER SADABS-2016/2'
_exptl_crystal_colour Colourless
_exptl_crystal_density_diffrn 2.185
_exptl_crystal_density_method 'not measured'
_exptl_crystal_description plate
_exptl_crystal_F_000 2612
_exptl_crystal_size_max 0.14
_exptl_crystal_size_mid 0.12
_exptl_crystal_size_min 0.08
_refine_diff_density_max 1.093
_refine_diff_density_min -1.173
_refine_diff_density_rms 0.17
_refine_ls_extinction_method none
_refine_ls_goodness_of_fit_ref 1.023
_refine_ls_hydrogen_treatment constr
_refine_ls_matrix_type full
_refine_ls_number_constraints 0
_refine_ls_number_parameters 1094
_refine_ls_number_reflns 24760
_refine_ls_number_restraints 71
_refine_ls_restrained_S_all 1.023
_refine_ls_R_factor_all 0.0405
_refine_ls_R_factor_gt 0.0269
_refine_ls_shift/su_max 0.003
_refine_ls_shift/su_mean 0
_refine_ls_structure_factor_coef Fsqd
_refine_ls_weighting_details 'w=1/[\s^2^(Fo^2^)+(0.0153P)^2^+5.2483P] where P=(Fo^2^+2Fc^2^)/3'
_refine_ls_weighting_scheme calc
_refine_ls_wR_factor_gt 0.0505
_refine_ls_wR_factor_ref 0.0544
_reflns_Friedel_coverage 0
_reflns_number_gt 20154
_reflns_number_total 24760
_reflns_threshold_expression 'I > 2\s(I)'
_cod_data_source_file d0dt01246g2.cif
_cod_data_source_block shelx_CCDC1
_cod_depositor_comments 'Adding full bibliography for 7704114--7704117.cif.'
_cod_original_formula_sum 'C78 H90 Ag Au6 B Cl6 F4 N12 '
_cod_database_code 7704117
_shelx_estimated_absorpt_t_min 0.312
_shelx_estimated_absorpt_t_max 0.478
_shelx_shelxl_version_number 2018/3

loop_
_symmetry_equiv_pos_as_xyz
'x, y, z'
'-x, -y, -z'

loop_
_atom_site_label
_atom_site_type_symbol
_atom_site_fract_x
_atom_site_fract_y
_atom_site_fract_z
_atom_site_U_iso_or_equiv
_atom_site_adp_type
_atom_site_occupancy
_atom_site_site_symmetry_order
_atom_site_calc_flag
_atom_site_refinement_flags_posn
_atom_site_refinement_flags_adp
_atom_site_refinement_flags_occupancy
_atom_site_disorder_assembly
_atom_site_disorder_group
C1 C 0.1927(3) 0.7695(2) 0.18325(19) 0.0171(8) Uani 1 1 d . . . . .
C2 C 0.2332(3) 0.6863(2) 0.11421(19) 0.0197(8) Uani 1 1 d . . . . .
H2 H 0.267555 0.641537 0.096572 0.024 Uiso 1 1 calc R U . . .
C3 C 0.1539(3) 0.7465(2) 0.08315(19) 0.0200(8) Uani 1 1 d . . . . .
C4 C 0.1014(4) 0.7611(3) 0.0165(2) 0.0290(10) Uani 1 1 d . . . . .
H4A H 0.117007 0.807954 -0.007354 0.044 Uiso 1 1 calc R U . . .
H4B H 0.015078 0.765818 0.019979 0.044 Uiso 1 1 calc R U . . .
H4C H 0.137294 0.71929 -0.007181 0.044 Uiso 1 1 calc R U . . .
C5 C 0.0395(3) 0.8678(2) 0.11757(18) 0.0171(8) Uani 1 1 d . . . . .
C6 C -0.0760(4) 0.8654(2) 0.13659(19) 0.0215(8) Uani 1 1 d . . . . .
C7 C -0.1611(4) 0.9334(2) 0.1295(2) 0.0258(9) Uani 1 1 d . . . . .
H7 H -0.241152 0.933821 0.142112 0.031 Uiso 1 1 calc R U . . .
C8 C -0.1316(4) 1.0004(2) 0.1046(2) 0.0262(9) Uani 1 1 d . . . . .
H8 H -0.190252 1.046468 0.101668 0.031 Uiso 1 1 calc R U . . .
C9 C -0.0157(4) 0.9999(2) 0.0839(2) 0.0253(9) Uani 1 1 d . . . . .
H9 H 0.003943 1.045875 0.065579 0.03 Uiso 1 1 calc R U . . .
C10 C 0.0722(3) 0.9331(2) 0.08944(19) 0.0207(8) Uani 1 1 d . . . . .
C11 C -0.1104(4) 0.7933(3) 0.1639(2) 0.0313(10) Uani 1 1 d . . . . .
H11A H -0.196038 0.799231 0.157372 0.047 Uiso 1 1 calc R U . . .
H11B H -0.092284 0.781042 0.210918 0.047 Uiso 1 1 calc R U . . .
H11C H -0.065473 0.752503 0.1414 0.047 Uiso 1 1 calc R U . . .
C12 C 0.1971(4) 0.9315(2) 0.0655(2) 0.0267(9) Uani 1 1 d . . . . .
H12A H 0.20322 0.982618 0.04731 0.04 Uiso 0.5 1 calc R U P . .
H12B H 0.252991 0.911747 0.102157 0.04 Uiso 0.5 1 calc R U P . .
H12C H 0.216584 0.899043 0.031479 0.04 Uiso 0.5 1 calc R U P . .
H12D H 0.245311 0.879654 0.07332 0.04 Uiso 0.5 1 calc R U P . .
H12E H 0.195539 0.950525 0.018473 0.04 Uiso 0.5 1 calc R U P . .
H12F H 0.231946 0.963229 0.089151 0.04 Uiso 0.5 1 calc R U P . .
C13 C 0.4406(3) 0.5737(2) 0.3313(2) 0.0207(8) Uani 1 1 d . . . . .
C14 C 0.5379(3) 0.5454(2) 0.42539(19) 0.0194(8) Uani 1 1 d . . . . .
H14 H 0.571472 0.551266 0.465018 0.023 Uiso 1 1 calc R U . . .
C15 C 0.5466(3) 0.4791(2) 0.40363(19) 0.0193(8) Uani 1 1 d . . . . .
C16 C 0.6076(4) 0.4011(2) 0.4309(2) 0.0272(9) Uani 1 1 d . . . . .
H16A H 0.550955 0.368714 0.433877 0.041 Uiso 1 1 calc R U . . .
H16B H 0.638221 0.400262 0.474709 0.041 Uiso 1 1 calc R U . . .
H16C H 0.673943 0.38255 0.402228 0.041 Uiso 1 1 calc R U . . .
C17 C 0.4534(4) 0.4433(2) 0.3093(2) 0.0218(8) Uani 1 1 d . . . . .
C18 C 0.5346(4) 0.4087(2) 0.2654(2) 0.0240(9) Uani 1 1 d . . . . .
C19 C 0.5041(4) 0.3535(2) 0.2354(2) 0.0320(11) Uani 1 1 d . . . . .
H19 H 0.557716 0.329158 0.205169 0.038 Uiso 1 1 calc R U . . .
C20 C 0.3963(5) 0.3337(2) 0.2492(2) 0.0356(12) Uani 1 1 d . . . . .
H20 H 0.376889 0.295696 0.228535 0.043 Uiso 1 1 calc R U . . .
C21 C 0.3172(4) 0.3687(3) 0.2926(2) 0.0351(11) Uani 1 1 d . . . . .
H21 H 0.24356 0.354558 0.301279 0.042 Uiso 1 1 calc R U . . .
C22 C 0.3432(4) 0.4246(2) 0.3241(2) 0.0269(9) Uani 1 1 d . . . . .
C23 C 0.6497(4) 0.4319(3) 0.2504(2) 0.0332(11) Uani 1 1 d . . . . .
H23A H 0.693835 0.403519 0.217318 0.05 Uiso 1 1 calc R U . . .
H23B H 0.697606 0.421566 0.290422 0.05 Uiso 1 1 calc R U . . .
H23C H 0.633038 0.485907 0.233542 0.05 Uiso 1 1 calc R U . . .
C24 C 0.2562(4) 0.4641(3) 0.3699(2) 0.0337(11) Uani 1 1 d . . . . .
H24A H 0.212284 0.512646 0.346648 0.05 Uiso 1 1 calc R U . . .
H24B H 0.29924 0.472557 0.406969 0.05 Uiso 1 1 calc R U . . .
H24C H 0.200091 0.433146 0.385955 0.05 Uiso 1 1 calc R U . . .
C25 C 0.3156(3) 0.8196(2) 0.3905(2) 0.0190(8) Uani 1 1 d . . . . .
C26 C 0.1884(4) 0.9296(2) 0.3615(2) 0.0233(9) Uani 1 1 d . . . . .
H26 H 0.130126 0.968337 0.33721 0.028 Uiso 1 1 calc R U . . .
C27 C 0.2366(4) 0.9346(2) 0.4188(2) 0.0234(9) Uani 1 1 d . . . . .
C28 C 0.2145(5) 0.9956(2) 0.4597(2) 0.0354(11) Uani 1 1 d . . . . .
H28A H 0.290682 1.005794 0.470074 0.053 Uiso 1 1 calc R U . . .
H28B H 0.174674 0.980019 0.50035 0.053 Uiso 1 1 calc R U . . .
H28C H 0.163706 1.041202 0.435575 0.053 Uiso 1 1 calc R U . . .
C29 C 0.3864(4) 0.8466(2) 0.4957(2) 0.0205(8) Uani 1 1 d . . . . .
C30 C 0.4913(4) 0.8723(2) 0.4955(2) 0.0228(9) Uani 1 1 d . . . . .
C31 C 0.5525(4) 0.8575(2) 0.5546(2) 0.0272(9) Uani 1 1 d . . . . .
H31 H 0.622868 0.875198 0.556785 0.033 Uiso 1 1 calc R U . . .
C32 C 0.5141(4) 0.8179(3) 0.6102(2) 0.0298(10) Uani 1 1 d . . . . .
H32 H 0.558996 0.807604 0.649576 0.036 Uiso 1 1 calc R U . . .
C33 C 0.4105(4) 0.7932(2) 0.6085(2) 0.0255(9) Uani 1 1 d . . . . .
H33 H 0.384445 0.766143 0.646959 0.031 Uiso 1 1 calc R U . . .
C34 C 0.3436(4) 0.8076(2) 0.5509(2) 0.0220(8) Uani 1 1 d . . . . .
C35 C 0.5357(4) 0.9121(3) 0.4347(2) 0.0329(11) Uani 1 1 d . . . . .
H35A H 0.480296 0.917029 0.398585 0.049 Uiso 0.5 1 calc R U P . .
H35B H 0.541384 0.962238 0.442022 0.049 Uiso 0.5 1 calc R U P . .
H35C H 0.614637 0.883175 0.423589 0.049 Uiso 0.5 1 calc R U P . .
H35D H 0.610582 0.924599 0.444212 0.049 Uiso 0.5 1 calc R U P . .
H35E H 0.549494 0.87939 0.400776 0.049 Uiso 0.5 1 calc R U P . .
H35F H 0.476241 0.958453 0.419208 0.049 Uiso 0.5 1 calc R U P . .
C36 C 0.2297(4) 0.7833(2) 0.5485(2) 0.0286(10) Uani 1 1 d . . . . .
H36A H 0.166201 0.826739 0.531189 0.043 Uiso 1 1 calc R U . . .
H36B H 0.2086 0.762671 0.592706 0.043 Uiso 1 1 calc R U . . .
H36C H 0.239614 0.744699 0.519865 0.043 Uiso 1 1 calc R U . . .
C37 C 0.5657(3) 0.6986(2) 0.11037(19) 0.0196(8) Uani 1 1 d . . . . .
C38 C 0.4576(4) 0.7659(2) 0.02588(19) 0.0219(8) Uani 1 1 d . . . . .
H38 H 0.404142 0.806157 0.00009 0.026 Uiso 1 1 calc R U . . .
C39 C 0.5134(4) 0.7003(2) 0.0061(2) 0.0224(9) Uani 1 1 d . . . . .
C40 C 0.5150(5) 0.6730(3) -0.0577(2) 0.0377(12) Uani 1 1 d . . . . .
H40A H 0.4564 0.70882 -0.087224 0.057 Uiso 1 1 calc R U . . .
H40B H 0.494976 0.623727 -0.05104 0.057 Uiso 1 1 calc R U . . .
H40C H 0.59467 0.668251 -0.077188 0.057 Uiso 1 1 calc R U . . .
C41 C 0.6621(4) 0.5860(2) 0.0610(2) 0.0237(9) Uani 1 1 d . . . . .
C42 C 0.7820(4) 0.5841(3) 0.0479(2) 0.0308(10) Uani 1 1 d . . . . .
C43 C 0.8600(4) 0.5136(3) 0.0513(2) 0.0354(11) Uani 1 1 d . . . . .
H43 H 0.942496 0.510448 0.043343 0.042 Uiso 1 1 calc R U . . .
C44 C 0.8205(4) 0.4483(3) 0.0661(2) 0.0349(11) Uani 1 1 d . . . . .
H44 H 0.875168 0.400766 0.067249 0.042 Uiso 1 1 calc R U . . .
C45 C 0.7019(4) 0.4519(2) 0.0792(2) 0.0293(10) Uani 1 1 d . . . . .
H45 H 0.675556 0.406628 0.089841 0.035 Uiso 1 1 calc R U . . .
C46 C 0.6191(4) 0.5211(2) 0.0770(2) 0.0247(9) Uani 1 1 d . . . . .
C47 C 0.8250(4) 0.6554(3) 0.0317(3) 0.0414(13) Uani 1 1 d . . . . .
H47A H 0.911666 0.642829 0.025507 0.062 Uiso 1 1 calc R U . . .
H47B H 0.80505 0.684918 0.067799 0.062 Uiso 1 1 calc R U . . .
H47C H 0.786429 0.684829 -0.00859 0.062 Uiso 1 1 calc R U . . .
C48 C 0.4915(4) 0.5253(2) 0.0957(2) 0.0286(10) Uani 1 1 d . . . . .
H48A H 0.440934 0.54457 0.056826 0.043 Uiso 1 1 calc R U . . .
H48B H 0.468157 0.559097 0.128517 0.043 Uiso 1 1 calc R U . . .
H48C H 0.48188 0.474936 0.114106 0.043 Uiso 1 1 calc R U . . .
C49 C 0.7323(3) 0.6961(2) 0.32040(19) 0.0187(8) Uani 1 1 d . . . . .
C50 C 0.7851(3) 0.5731(2) 0.3202(2) 0.0227(9) Uani 1 1 d . . . . .
H50 H 0.792771 0.525404 0.306609 0.027 Uiso 1 1 calc R U . . .
C51 C 0.8319(4) 0.5846(2) 0.3748(2) 0.0219(9) Uani 1 1 d . . . . .
C52 C 0.9067(4) 0.5321(3) 0.4276(2) 0.0334(11) Uani 1 1 d . . . . .
H52A H 0.925078 0.480942 0.416588 0.05 Uiso 1 1 calc R U . . .
H52B H 0.863136 0.532981 0.469231 0.05 Uiso 1 1 calc R U . . .
H52C H 0.981072 0.547798 0.43178 0.05 Uiso 1 1 calc R U . . .
C53 C 0.8433(4) 0.6997(2) 0.42103(19) 0.0213(8) Uani 1 1 d . . . . .
C54 C 0.9515(4) 0.7201(3) 0.4072(2) 0.0314(10) Uani 1 1 d . . . . .
C55 C 0.9944(4) 0.7549(3) 0.4528(3) 0.0423(13) Uani 1 1 d . . . . .
H55 H 1.066021 0.77142 0.4439 0.051 Uiso 1 1 calc R U . . .
C56 C 0.9347(4) 0.7660(3) 0.5107(3) 0.0415(13) Uani 1 1 d . . . . .
H56 H 0.965916 0.789627 0.541472 0.05 Uiso 1 1 calc R U . . .
C57 C 0.8300(4) 0.7431(3) 0.5245(2) 0.0339(11) Uani 1 1 d . . . . .
H57 H 0.791369 0.749162 0.565353 0.041 Uiso 1 1 calc R U . . .
C58 C 0.7807(4) 0.7111(2) 0.4790(2) 0.0262(9) Uani 1 1 d . . . . .
C59 C 1.0204(4) 0.7041(3) 0.3458(2) 0.0407(13) Uani 1 1 d . . . . .
H59A H 1.018622 0.653724 0.337372 0.061 Uiso 1 1 calc R U . . .
H59B H 1.103231 0.70676 0.351212 0.061 Uiso 1 1 calc R U . . .
H59C H 0.984358 0.741575 0.308725 0.061 Uiso 1 1 calc R U . . .
C60 C 0.6662(4) 0.6871(3) 0.4921(2) 0.0294(10) Uani 1 1 d . . . . .
H60A H 0.607031 0.715577 0.459045 0.044 Uiso 1 1 calc R U . . .
H60B H 0.63689 0.696862 0.535745 0.044 Uiso 1 1 calc R U . . .
H60C H 0.679641 0.633227 0.489914 0.044 Uiso 1 1 calc R U . . .
C61 C 0.5012(3) 0.9270(2) 0.19675(18) 0.0161(7) Uani 1 1 d . . . . .
C62 C 0.5737(4) 0.9782(2) 0.2710(2) 0.0205(8) Uani 1 1 d . . . . .
H62 H 0.616314 0.982951 0.308039 0.025 Uiso 1 1 calc R U . . .
C63 C 0.5079(4) 1.0362(2) 0.2303(2) 0.0205(8) Uani 1 1 d . . . . .
C64 C 0.4859(4) 1.1191(2) 0.2267(2) 0.0292(10) Uani 1 1 d . . . . .
H64A H 0.506445 1.141178 0.182776 0.044 Uiso 1 1 calc R U . . .
H64B H 0.535109 1.130937 0.259335 0.044 Uiso 1 1 calc R U . . .
H64C H 0.401467 1.139826 0.235432 0.044 Uiso 1 1 calc R U . . .
C65 C 0.3803(3) 1.0462(2) 0.13326(19) 0.0169(8) Uani 1 1 d . . . . .
C66 C 0.2591(3) 1.0678(2) 0.1495(2) 0.0203(8) Uani 1 1 d . . . . .
C67 C 0.1830(4) 1.1158(2) 0.1027(2) 0.0266(9) Uani 1 1 d . . . . .
H67 H 0.101052 1.132718 0.112926 0.032 Uiso 1 1 calc R U . . .
C68 C 0.2248(4) 1.1395(2) 0.0414(2) 0.0268(10) Uani 1 1 d . . . . .
H68 H 0.171223 1.171725 0.009542 0.032 Uiso 1 1 calc R U . . .
C69 C 0.3450(4) 1.1164(2) 0.0261(2) 0.0248(9) Uani 1 1 d . . . . .
H69 H 0.372665 1.132095 -0.016476 0.03 Uiso 1 1 calc R U . . .
C70 C 0.4247(3) 1.0706(2) 0.0723(2) 0.0180(8) Uani 1 1 d . . . . .
C71 C 0.2136(4) 1.0366(2) 0.2145(2) 0.0269(9) Uani 1 1 d . . . . .
H71A H 0.129042 1.060731 0.218958 0.04 Uiso 1 1 calc R U . . .
H71B H 0.258983 1.046609 0.249971 0.04 Uiso 1 1 calc R U . . .
H71C H 0.223258 0.98217 0.216999 0.04 Uiso 1 1 calc R U . . .
C72 C 0.5558(3) 1.0473(2) 0.0571(2) 0.0249(9) Uani 1 1 d . . . . .
H72A H 0.568277 1.059378 0.009862 0.037 Uiso 1 1 calc R U . . .
H72B H 0.584517 0.992946 0.070889 0.037 Uiso 1 1 calc R U . . .
H72C H 0.599822 1.074304 0.080693 0.037 Uiso 1 1 calc R U . . .
N1 N 0.2564(3) 0.70027(18) 0.17603(15) 0.0173(7) Uani 1 1 d . . . . .
N2 N 0.1296(3) 0.79824(18) 0.12653(15) 0.0177(7) Uani 1 1 d . . . . .
N3 N 0.4728(3) 0.60340(17) 0.38107(16) 0.0180(7) Uani 1 1 d . . . . .
N4 N 0.4838(3) 0.49763(17) 0.34440(16) 0.0183(7) Uani 1 1 d . . . . .
N5 N 0.2370(3) 0.85901(18) 0.34341(16) 0.0183(7) Uani 1 1 d . . . . .
N6 N 0.3157(3) 0.86531(18) 0.43661(16) 0.0197(7) Uani 1 1 d . . . . .
N7 N 0.4907(3) 0.76515(17) 0.08968(15) 0.0177(7) Uani 1 1 d . . . . .
N8 N 0.5805(3) 0.65828(19) 0.05926(17) 0.0218(7) Uani 1 1 d . . . . .
N9 N 0.7236(3) 0.64134(18) 0.28656(16) 0.0208(7) Uani 1 1 d . . . . .
N10 N 0.7990(3) 0.66195(18) 0.37518(16) 0.0196(7) Uani 1 1 d . . . . .
N11 N 0.5702(3) 0.91079(17) 0.25113(15) 0.0169(7) Uani 1 1 d . . . . .
N12 N 0.4626(3) 1.00337(17) 0.18382(15) 0.0166(6) Uani 1 1 d . . . . .
B1 B 0.7911(4) 0.2064(3) 0.1598(2) 0.0220(10) Uani 1 1 d . . . . .
F1 F 0.7328(3) 0.2133(2) 0.22024(17) 0.0743(12) Uani 1 1 d . . . . .
F2 F 0.8979(2) 0.15782(18) 0.17040(17) 0.0534(9) Uani 1 1 d . . . . .
F3 F 0.7211(3) 0.18171(18) 0.1188(2) 0.0686(11) Uani 1 1 d . . . . .
F4 F 0.7990(4) 0.27818(18) 0.13316(16) 0.0775(12) Uani 1 1 d . . . . .
Ag1 Ag 0.45281(2) 0.75709(2) 0.25826(2) 0.01706(6) Uani 1 1 d . . . . .
Au1 Au 0.20776(2) 0.81789(2) 0.26110(2) 0.01519(3) Uani 1 1 d . . . . .
Au2 Au 0.35171(2) 0.63264(2) 0.25259(2) 0.01668(3) Uani 1 1 d . . . . .
Au3 Au 0.40093(2) 0.71365(2) 0.38896(2) 0.01588(3) Uani 1 1 d . . . . .
Au4 Au 0.48327(2) 0.85050(2) 0.14295(2) 0.01488(3) Uani 1 1 d . . . . .
Au5 Au 0.64282(2) 0.66653(2) 0.19741(2) 0.01806(3) Uani 1 1 d . . . . .
Au6 Au 0.65439(2) 0.80370(2) 0.29046(2) 0.01621(3) Uani 1 1 d . . . . .
Cl1 Cl 0.8865(2) -0.08675(15) 0.32083(18) 0.0470(7) Uani 0.658(4) 1 d D . P A 1
C73 C 0.8581(7) 0.0057(5) 0.2781(4) 0.0294(18) Uani 0.658(4) 1 d D . P A 1
H73A H 0.932216 0.014719 0.256243 0.035 Uiso 0.658(4) 1 calc R U P A 1
H73B H 0.797717 0.011396 0.243672 0.035 Uiso 0.658(4) 1 calc R U P A 1
C74 C 0.8135(8) 0.0642(5) 0.3229(4) 0.0331(19) Uani 0.658(4) 1 d D . P A 1
H74A H 0.746402 0.051009 0.349585 0.04 Uiso 0.658(4) 1 calc R U P A 1
H74B H 0.783528 0.113952 0.296039 0.04 Uiso 0.658(4) 1 calc R U P A 1
Cl2 Cl 0.9282(3) 0.0697(2) 0.37569(17) 0.0530(9) Uani 0.658(4) 1 d D . P A 1
Cl1B Cl 0.8653(6) -0.0866(3) 0.3633(4) 0.076(2) Uani 0.342(4) 1 d . . P A 2
C73B C 0.8807(18) -0.0371(13) 0.2918(11) 0.061(5) Uani 0.342(4) 1 d . . P A 2
H73C H 0.965843 -0.048414 0.279084 0.073 Uiso 0.342(4) 1 calc R U P A 2
H73D H 0.835307 -0.052131 0.25851 0.073 Uiso 0.342(4) 1 calc R U P A 2
C74B C 0.838(2) 0.0456(13) 0.2924(13) 0.062(7) Uani 0.342(4) 1 d . . P A 2
H74C H 0.755059 0.055974 0.309103 0.074 Uiso 0.342(4) 1 calc R U P A 2
H74D H 0.836708 0.072023 0.246845 0.074 Uiso 0.342(4) 1 calc R U P A 2
Cl2B Cl 0.9268(5) 0.0827(3) 0.3411(4) 0.0490(15) Uani 0.342(4) 1 d . . P A 2
Cl3 Cl 0.1694(9) 0.1978(6) 0.3101(4) 0.064(2) Uani 0.658(4) 1 d . . P A 1
C75 C 0.0717(9) 0.2400(6) 0.2490(4) 0.046(2) Uani 0.658(4) 1 d . . P A 1
H75A H 0.106187 0.277013 0.219559 0.055 Uiso 0.658(4) 1 calc R U P A 1
H75B H 0.059862 0.201586 0.223065 0.055 Uiso 0.658(4) 1 calc R U P A 1
C76 C -0.0454(13) 0.2788(7) 0.2730(7) 0.049(3) Uani 0.658(4) 1 d . . P A 1
H76A H -0.083676 0.240627 0.298027 0.059 Uiso 0.658(4) 1 calc R U P A 1
H76B H -0.096722 0.303671 0.234697 0.059 Uiso 0.658(4) 1 calc R U P A 1
Cl4 Cl -0.0395(8) 0.3481(5) 0.3240(3) 0.0420(11) Uani 0.658(4) 1 d . . P A 1
Cl3B Cl 0.1741(16) 0.1891(11) 0.3170(5) 0.039(2) Uani 0.342(4) 1 d . . P A 2
C75B C 0.0257(18) 0.2255(11) 0.2803(11) 0.055(5) Uani 0.342(4) 1 d . . P A 2
H75C H 0.02621 0.201777 0.240429 0.066 Uiso 0.342(4) 1 calc R U P A 2
H75D H -0.030694 0.205489 0.311299 0.066 Uiso 0.342(4) 1 calc R U P A 2
C76B C -0.027(4) 0.3052(15) 0.262(2) 0.097(13) Uani 0.342(4) 1 d . . P A 2
H76C H -0.109953 0.31104 0.247197 0.116 Uiso 0.342(4) 1 calc R U P A 2
H76D H 0.017432 0.324157 0.223202 0.116 Uiso 0.342(4) 1 calc R U P A 2
Cl4B Cl -0.0290(18) 0.3606(11) 0.3202(9) 0.072(5) Uani 0.342(4) 1 d . . P A 2
Cl5 Cl 0.1524(11) 0.3924(5) 0.1258(5) 0.0622(13) Uani 0.658(4) 1 d . . P A 1
C77 C 0.1532(10) 0.4847(8) 0.1482(7) 0.054(3) Uani 0.658(4) 1 d . . P A 1
H77A H 0.229637 0.483094 0.169261 0.065 Uiso 0.658(4) 1 calc R U P A 1
H77B H 0.141413 0.523955 0.109012 0.065 Uiso 0.658(4) 1 calc R U P A 1
C78 C 0.0489(8) 0.5009(5) 0.1965(5) 0.054(2) Uani 0.658(4) 1 d . . P A 1
H78A H 0.062407 0.462575 0.236381 0.065 Uiso 0.658(4) 1 calc R U P A 1
H78B H -0.026899 0.500147 0.175964 0.065 Uiso 0.658(4) 1 calc R U P A 1
Cl6 Cl 0.0436(3) 0.59091(14) 0.21636(15) 0.0680(10) Uani 0.658(4) 1 d . . P A 1
Cl5B Cl 0.143(2) 0.4083(12) 0.1347(11) 0.0622(13) Uani 0.342(4) 1 d D . P A 2
C77B C 0.1978(15) 0.4834(14) 0.1550(13) 0.052(6) Uani 0.342(4) 1 d D . P A 2
H77C H 0.280014 0.46325 0.172017 0.063 Uiso 0.342(4) 1 calc R U P A 2
H77D H 0.201582 0.519424 0.114607 0.063 Uiso 0.342(4) 1 calc R U P A 2
C78B C 0.1252(11) 0.5242(8) 0.2040(8) 0.045(4) Uani 0.342(4) 1 d D . P A 2
H78C H 0.16828 0.560064 0.216996 0.054 Uiso 0.342(4) 1 calc R U P A 2
H78D H 0.118598 0.487467 0.243488 0.054 Uiso 0.342(4) 1 calc R U P A 2
Cl6B Cl -0.0227(4) 0.5755(3) 0.1785(2) 0.0569(16) Uani 0.342(4) 1 d D . P A 2

loop_
_atom_site_aniso_label
_atom_site_aniso_U_11
_atom_site_aniso_U_22
_atom_site_aniso_U_33
_atom_site_aniso_U_23
_atom_site_aniso_U_13
_atom_site_aniso_U_12
C1 0.0144(18) 0.0158(18) 0.022(2) -0.0042(15) -0.0032(15) -0.0032(14)
C2 0.0181(19) 0.023(2) 0.020(2) -0.0101(16) -0.0016(15) -0.0032(16)
C3 0.0167(19) 0.023(2) 0.020(2) -0.0091(16) -0.0034(15) 0.0002(15)
C4 0.028(2) 0.032(2) 0.025(2) -0.0140(19) -0.0058(18) 0.0035(19)
C5 0.0149(18) 0.0201(19) 0.0154(18) -0.0072(15) -0.0040(14) 0.0012(15)
C6 0.021(2) 0.022(2) 0.019(2) -0.0034(16) -0.0046(16) -0.0004(16)
C7 0.0156(19) 0.035(2) 0.025(2) -0.0082(19) -0.0031(17) 0.0001(17)
C8 0.0164(19) 0.026(2) 0.031(2) -0.0096(18) -0.0073(17) 0.0090(16)
C9 0.022(2) 0.023(2) 0.029(2) -0.0019(18) -0.0053(18) -0.0019(17)
C10 0.0191(19) 0.021(2) 0.020(2) -0.0020(16) -0.0058(16) -0.0012(16)
C11 0.022(2) 0.032(2) 0.039(3) -0.001(2) -0.0002(19) -0.0073(19)
C12 0.020(2) 0.026(2) 0.032(2) -0.0016(19) -0.0020(18) -0.0045(17)
C13 0.0188(19) 0.0178(19) 0.023(2) 0.0019(16) -0.0023(16) -0.0031(15)
C14 0.0213(19) 0.0164(19) 0.0177(19) 0.0018(15) -0.0031(16) -0.0010(15)
C15 0.0185(19) 0.0162(19) 0.021(2) 0.0006(15) -0.0018(16) -0.0014(15)
C16 0.031(2) 0.016(2) 0.031(2) 0.0006(17) -0.0065(19) -0.0014(17)
C17 0.029(2) 0.0116(18) 0.023(2) 0.0001(15) -0.0049(17) -0.0025(16)
C18 0.024(2) 0.023(2) 0.021(2) -0.0008(17) -0.0071(17) 0.0027(17)
C19 0.044(3) 0.018(2) 0.029(2) -0.0078(18) -0.007(2) 0.005(2)
C20 0.048(3) 0.015(2) 0.043(3) -0.005(2) -0.017(2) -0.004(2)
C21 0.037(3) 0.026(2) 0.044(3) -0.003(2) -0.009(2) -0.012(2)
C22 0.028(2) 0.019(2) 0.033(2) 0.0004(18) -0.0052(19) -0.0066(17)
C23 0.029(2) 0.035(3) 0.032(3) -0.004(2) 0.002(2) 0.000(2)
C24 0.030(2) 0.032(3) 0.039(3) -0.002(2) 0.006(2) -0.011(2)
C25 0.0185(19) 0.0167(19) 0.023(2) -0.0053(16) 0.0010(16) -0.0055(15)
C26 0.027(2) 0.017(2) 0.024(2) -0.0050(16) -0.0026(17) -0.0004(17)
C27 0.032(2) 0.0158(19) 0.022(2) -0.0053(16) -0.0084(18) -0.0013(17)
C28 0.051(3) 0.024(2) 0.031(3) -0.013(2) -0.014(2) -0.001(2)
C29 0.023(2) 0.0184(19) 0.021(2) -0.0053(16) -0.0080(16) -0.0038(16)
C30 0.027(2) 0.020(2) 0.023(2) -0.0042(17) -0.0045(17) -0.0079(17)
C31 0.025(2) 0.032(2) 0.028(2) -0.0103(19) -0.0050(18) -0.0097(19)
C32 0.035(3) 0.031(2) 0.025(2) -0.0082(19) -0.0096(19) -0.008(2)
C33 0.031(2) 0.025(2) 0.019(2) -0.0032(17) 0.0028(18) -0.0043(18)
C34 0.023(2) 0.0162(19) 0.026(2) -0.0018(16) -0.0030(17) -0.0035(16)
C35 0.038(3) 0.037(3) 0.027(2) -0.003(2) 0.002(2) -0.018(2)
C36 0.022(2) 0.025(2) 0.038(3) 0.0021(19) -0.0051(19) -0.0069(18)
C37 0.021(2) 0.0184(19) 0.019(2) -0.0018(16) -0.0022(16) -0.0057(16)
C38 0.026(2) 0.022(2) 0.0160(19) -0.0016(16) -0.0024(16) -0.0035(17)
C39 0.026(2) 0.021(2) 0.021(2) -0.0060(16) -0.0020(17) -0.0044(17)
C40 0.047(3) 0.034(3) 0.031(3) -0.013(2) -0.010(2) -0.002(2)
C41 0.025(2) 0.021(2) 0.025(2) -0.0086(17) -0.0006(17) -0.0010(17)
C42 0.032(2) 0.029(2) 0.032(3) -0.007(2) 0.002(2) -0.005(2)
C43 0.027(2) 0.036(3) 0.044(3) -0.011(2) 0.003(2) -0.005(2)
C44 0.035(3) 0.024(2) 0.042(3) -0.014(2) -0.001(2) 0.005(2)
C45 0.030(2) 0.023(2) 0.035(3) -0.0117(19) -0.002(2) -0.0003(18)
C46 0.027(2) 0.021(2) 0.025(2) -0.0063(17) -0.0010(18) -0.0028(17)
C47 0.039(3) 0.032(3) 0.056(3) -0.007(2) 0.012(2) -0.015(2)
C48 0.029(2) 0.021(2) 0.036(3) -0.0097(19) 0.001(2) -0.0020(18)
C49 0.0147(18) 0.0179(19) 0.022(2) 0.0028(16) -0.0016(15) -0.0052(15)
C50 0.020(2) 0.0153(19) 0.028(2) 0.0011(16) 0.0005(17) 0.0025(15)
C51 0.023(2) 0.0147(19) 0.023(2) 0.0060(16) -0.0010(17) -0.0002(16)
C52 0.034(3) 0.026(2) 0.032(3) 0.005(2) -0.009(2) 0.003(2)
C53 0.022(2) 0.023(2) 0.019(2) 0.0004(16) -0.0051(16) -0.0067(16)
C54 0.027(2) 0.037(3) 0.030(2) 0.006(2) -0.0065(19) -0.013(2)
C55 0.034(3) 0.061(4) 0.040(3) 0.003(3) -0.011(2) -0.031(3)
C56 0.034(3) 0.057(3) 0.039(3) -0.011(3) -0.010(2) -0.019(2)
C57 0.030(2) 0.048(3) 0.028(2) -0.008(2) -0.005(2) -0.015(2)
C58 0.019(2) 0.028(2) 0.030(2) 0.0017(18) -0.0080(18) -0.0065(17)
C59 0.034(3) 0.060(4) 0.030(3) 0.001(2) 0.000(2) -0.019(2)
C60 0.025(2) 0.038(3) 0.030(2) -0.012(2) -0.0005(19) -0.0123(19)
C61 0.0150(17) 0.0150(18) 0.0183(19) 0.0002(15) -0.0010(15) -0.0054(14)
C62 0.024(2) 0.019(2) 0.021(2) -0.0057(16) 0.0006(16) -0.0094(16)
C63 0.024(2) 0.019(2) 0.021(2) -0.0065(16) -0.0014(16) -0.0083(16)
C64 0.040(3) 0.019(2) 0.029(2) -0.0068(18) -0.005(2) -0.0054(19)
C65 0.0192(19) 0.0119(17) 0.0190(19) 0.0006(15) -0.0033(15) -0.0038(14)
C66 0.0179(19) 0.0163(19) 0.028(2) -0.0052(16) 0.0058(16) -0.0051(15)
C67 0.0147(19) 0.023(2) 0.042(3) -0.0053(19) 0.0017(18) -0.0029(16)
C68 0.021(2) 0.022(2) 0.033(2) 0.0059(18) -0.0101(18) -0.0020(17)
C69 0.022(2) 0.024(2) 0.025(2) 0.0060(17) -0.0043(17) -0.0051(17)
C70 0.0153(18) 0.0137(18) 0.025(2) -0.0011(15) -0.0022(15) -0.0043(14)
C71 0.027(2) 0.027(2) 0.028(2) -0.0043(18) 0.0068(18) -0.0075(18)
C72 0.0179(19) 0.025(2) 0.029(2) 0.0042(18) 0.0008(17) -0.0053(17)
N1 0.0189(16) 0.0172(16) 0.0153(16) -0.0002(13) -0.0039(13) -0.0042(13)
N2 0.0155(15) 0.0193(17) 0.0175(16) -0.0033(13) -0.0046(13) -0.0014(13)
N3 0.0216(17) 0.0137(15) 0.0182(16) 0.0007(13) -0.0041(13) -0.0046(13)
N4 0.0215(17) 0.0125(15) 0.0186(17) 0.0009(13) -0.0024(13) -0.0012(13)
N5 0.0202(16) 0.0161(16) 0.0195(17) -0.0040(13) -0.0024(13) -0.0048(13)
N6 0.0237(17) 0.0141(16) 0.0215(17) -0.0011(13) -0.0068(14) -0.0045(13)
N7 0.0218(17) 0.0151(16) 0.0166(16) -0.0022(13) -0.0028(13) -0.0050(13)
N8 0.0249(18) 0.0190(17) 0.0221(18) -0.0086(14) 0.0006(14) -0.0026(14)
N9 0.0183(16) 0.0176(17) 0.0232(18) 0.0020(14) -0.0007(14) -0.0007(13)
N10 0.0180(16) 0.0192(17) 0.0196(17) 0.0022(13) -0.0036(13) -0.0034(13)
N11 0.0190(16) 0.0148(16) 0.0168(16) -0.0005(13) -0.0031(13) -0.0048(13)
N12 0.0194(16) 0.0124(15) 0.0170(16) -0.0003(12) -0.0016(13) -0.0024(12)
B1 0.028(2) 0.016(2) 0.021(2) -0.0019(18) 0.0015(19) -0.0027(19)
F1 0.077(3) 0.064(2) 0.057(2) 0.0073(18) 0.0303(19) 0.0188(19)
F2 0.0293(16) 0.059(2) 0.076(2) -0.0355(18) 0.0042(15) -0.0036(14)
F3 0.059(2) 0.0421(19) 0.105(3) -0.0170(19) -0.034(2) -0.0026(16)
F4 0.160(4) 0.0342(18) 0.047(2) -0.0026(16) 0.006(2) -0.043(2)
Ag1 0.01457(13) 0.01699(14) 0.01903(14) 0.00083(11) -0.00090(11) -0.00467(11)
Au1 0.01433(7) 0.01552(7) 0.01524(7) -0.00166(5) -0.00255(5) -0.00263(5)
Au2 0.01819(7) 0.01324(7) 0.01795(7) -0.00021(5) -0.00349(6) -0.00323(5)
Au3 0.01835(7) 0.01291(7) 0.01605(7) -0.00018(5) -0.00286(5) -0.00386(5)
Au4 0.01602(7) 0.01236(7) 0.01576(7) -0.00086(5) -0.00154(5) -0.00291(5)
Au5 0.01802(7) 0.01467(7) 0.01983(8) -0.00129(6) -0.00238(6) -0.00109(5)
Au6 0.01489(7) 0.01532(7) 0.01758(7) 0.00142(5) -0.00311(5) -0.00395(5)
Cl1 0.0399(12) 0.0327(12) 0.0687(19) -0.0120(14) -0.0139(13) -0.0044(9)
C73 0.032(4) 0.038(5) 0.021(4) -0.008(4) 0.010(3) -0.013(5)
C74 0.032(4) 0.022(4) 0.045(5) -0.010(3) 0.003(4) -0.003(3)
Cl2 0.0358(12) 0.065(2) 0.065(2) -0.0441(18) -0.0030(16) -0.0029(13)
Cl1B 0.084(4) 0.048(3) 0.098(5) 0.027(3) -0.045(4) -0.037(3)
C73B 0.058(11) 0.051(9) 0.081(13) 0.005(9) -0.046(6) -0.029(9)
C74B 0.052(12) 0.049(9) 0.090(14) 0.009(8) -0.037(12) -0.031(9)
Cl2B 0.034(2) 0.025(2) 0.089(5) -0.019(3) -0.006(3) -0.0018(16)
Cl3 0.040(3) 0.057(3) 0.102(5) -0.047(4) -0.018(3) 0.000(2)
C75 0.060(5) 0.052(6) 0.032(5) -0.017(4) 0.005(4) -0.018(4)
C76 0.045(5) 0.047(7) 0.061(7) -0.025(6) -0.013(4) -0.012(6)
Cl4 0.0392(18) 0.034(2) 0.053(2) -0.0096(16) -0.0082(14) -0.0049(16)
Cl3B 0.035(4) 0.053(5) 0.026(3) -0.016(3) -0.006(3) 0.004(3)
C75B 0.047(9) 0.048(9) 0.076(14) -0.040(9) -0.025(9) 0.001(8)
C76B 0.11(3) 0.048(9) 0.126(15) -0.043(10) -0.034(16) 0.010(10)
Cl4B 0.051(6) 0.048(7) 0.125(9) -0.051(6) -0.008(6) -0.002(4)
Cl5 0.066(2) 0.072(4) 0.043(3) -0.010(2) -0.002(2) -0.004(3)
C77 0.045(7) 0.043(6) 0.065(7) 0.003(5) -0.011(5) 0.004(6)
C78 0.051(5) 0.050(5) 0.060(6) 0.001(4) -0.002(4) -0.016(4)
Cl6 0.079(2) 0.0526(15) 0.079(2) -0.0168(13) 0.0212(16) -0.0277(14)
Cl5B 0.066(2) 0.072(4) 0.043(3) -0.010(2) -0.002(2) -0.004(3)
C77B 0.027(8) 0.034(8) 0.083(11) 0.014(8) -0.007(8) 0.004(8)
C78B 0.023(6) 0.030(7) 0.077(10) 0.010(6) -0.011(6) -0.009(5)
Cl6B 0.049(3) 0.052(3) 0.064(3) -0.010(2) 0.003(2) 0.001(2)

loop_
_atom_type_symbol
_atom_type_description
_atom_type_scat_dispersion_real
_atom_type_scat_dispersion_imag
_atom_type_scat_source
C C 0.0033 0.0016 'International Tables Vol C Tables 4.2.6.8 and 6.1.1.4'
H H 0 0 'International Tables Vol C Tables 4.2.6.8 and 6.1.1.4'
N N 0.0061 0.0033 'International Tables Vol C Tables 4.2.6.8 and 6.1.1.4'
B B 0.0013 0.0007 'International Tables Vol C Tables 4.2.6.8 and 6.1.1.4'
F F 0.0171 0.0103 'International Tables Vol C Tables 4.2.6.8 and 6.1.1.4'
Ag Ag -0.8971 1.1015 'International Tables Vol C Tables 4.2.6.8 and 6.1.1.4'
Au Au -2.0133 8.8022 'International Tables Vol C Tables 4.2.6.8 and 6.1.1.4'
O O 0.0106 0.006 'International Tables Vol C Tables 4.2.6.8 and 6.1.1.4'
Cl Cl 0.1484 0.1585 'International Tables Vol C Tables 4.2.6.8 and 6.1.1.4'

loop_
_geom_angle_atom_site_label_1
_geom_angle_atom_site_label_2
_geom_angle_atom_site_label_3
_geom_angle
_geom_angle_site_symmetry_1
_geom_angle_site_symmetry_3
_geom_angle_publ_flag
N1 C1 N2 106.9(3) . . ?
N1 C1 Au1 122.9(3) . . ?
N2 C1 Au1 130.0(3) . . ?
C3 C2 N1 109.1(3) . . ?
C3 C2 H2 125.4 . . ?
N1 C2 H2 125.4 . . ?
C2 C3 N2 105.5(3) . . ?
C2 C3 C4 131.0(4) . . ?
N2 C3 C4 123.5(3) . . ?
C3 C4 H4A 109.5 . . ?
C3 C4 H4B 109.5 . . ?
H4A C4 H4B 109.5 . . ?
C3 C4 H4C 109.5 . . ?
H4A C4 H4C 109.5 . . ?
H4B C4 H4C 109.5 . . ?
C6 C5 C10 123.6(4) . . ?
C6 C5 N2 117.8(3) . . ?
C10 C5 N2 118.5(3) . . ?
C5 C6 C7 117.0(4) . . ?
C5 C6 C11 122.6(4) . . ?
C7 C6 C11 120.4(4) . . ?
C8 C7 C6 121.4(4) . . ?
C8 C7 H7 119.3 . . ?
C6 C7 H7 119.3 . . ?
C7 C8 C9 119.6(4) . . ?
C7 C8 H8 120.2 . . ?
C9 C8 H8 120.2 . . ?
C8 C9 C10 121.0(4) . . ?
C8 C9 H9 119.5 . . ?
C10 C9 H9 119.5 . . ?
C5 C10 C9 117.2(4) . . ?
C5 C10 C12 121.2(4) . . ?
C9 C10 C12 121.6(4) . . ?
C6 C11 H11A 109.5 . . ?
C6 C11 H11B 109.5 . . ?
H11A C11 H11B 109.5 . . ?
C6 C11 H11C 109.5 . . ?
H11A C11 H11C 109.5 . . ?
H11B C11 H11C 109.5 . . ?
C10 C12 H12A 109.5 . . ?
C10 C12 H12B 109.5 . . ?
H12A C12 H12B 109.5 . . ?
C10 C12 H12C 109.5 . . ?
H12A C12 H12C 109.5 . . ?
H12B C12 H12C 109.5 . . ?
H12D C12 H12E 109.5 . . ?
H12D C12 H12F 109.5 . . ?
H12E C12 H12F 109.5 . . ?
N3 C13 N4 107.5(3) . . ?
N3 C13 Au2 124.8(3) . . ?
N4 C13 Au2 127.7(3) . . ?
C15 C14 N3 109.6(3) . . ?
C15 C14 H14 125.2 . . ?
N3 C14 H14 125.2 . . ?
C14 C15 N4 105.1(3) . . ?
C14 C15 C16 131.7(4) . . ?
N4 C15 C16 123.2(4) . . ?
C15 C16 H16A 109.5 . . ?
C15 C16 H16B 109.5 . . ?
H16A C16 H16B 109.5 . . ?
C15 C16 H16C 109.5 . . ?
H16A C16 H16C 109.5 . . ?
H16B C16 H16C 109.5 . . ?
C18 C17 C22 122.8(4) . . ?
C18 C17 N4 119.9(4) . . ?
C22 C17 N4 117.2(4) . . ?
C19 C18 C17 117.9(4) . . ?
C19 C18 C23 121.5(4) . . ?
C17 C18 C23 120.6(4) . . ?
C20 C19 C18 120.6(4) . . ?
C20 C19 H19 119.7 . . ?
C18 C19 H19 119.7 . . ?
C21 C20 C19 120.6(4) . . ?
C21 C20 H20 119.7 . . ?
C19 C20 H20 119.7 . . ?
C20 C21 C22 121.2(5) . . ?
C20 C21 H21 119.4 . . ?
C22 C21 H21 119.4 . . ?
C21 C22 C17 116.9(4) . . ?
C21 C22 C24 121.4(4) . . ?
C17 C22 C24 121.6(4) . . ?
C18 C23 H23A 109.5 . . ?
C18 C23 H23B 109.5 . . ?
H23A C23 H23B 109.5 . . ?
C18 C23 H23C 109.5 . . ?
H23A C23 H23C 109.5 . . ?
H23B C23 H23C 109.5 . . ?
C22 C24 H24A 109.5 . . ?
C22 C24 H24B 109.5 . . ?
H24A C24 H24B 109.5 . . ?
C22 C24 H24C 109.5 . . ?
H24A C24 H24C 109.5 . . ?
H24B C24 H24C 109.5 . . ?
N5 C25 N6 107.1(3) . . ?
N5 C25 Au3 122.6(3) . . ?
N6 C25 Au3 130.2(3) . . ?
C27 C26 N5 109.8(4) . . ?
C27 C26 H26 125.1 . . ?
N5 C26 H26 125.1 . . ?
C26 C27 N6 105.2(3) . . ?
C26 C27 C28 131.7(4) . . ?
N6 C27 C28 123.0(4) . . ?
C27 C28 H28A 109.5 . . ?
C27 C28 H28B 109.5 . . ?
H28A C28 H28B 109.5 . . ?
C27 C28 H28C 109.5 . . ?
H28A C28 H28C 109.5 . . ?
H28B C28 H28C 109.5 . . ?
C34 C29 C30 123.4(4) . . ?
C34 C29 N6 118.3(3) . . ?
C30 C29 N6 118.2(4) . . ?
C31 C30 C29 116.4(4) . . ?
C31 C30 C35 122.0(4) . . ?
C29 C30 C35 121.6(4) . . ?
C32 C31 C30 122.0(4) . . ?
C32 C31 H31 119 . . ?
C30 C31 H31 119 . . ?
C33 C32 C31 120.0(4) . . ?
C33 C32 H32 120 . . ?
C31 C32 H32 120 . . ?
C32 C33 C34 120.8(4) . . ?
C32 C33 H33 119.6 . . ?
C34 C33 H33 119.6 . . ?
C29 C34 C33 117.4(4) . . ?
C29 C34 C36 120.9(4) . . ?
C33 C34 C36 121.7(4) . . ?
C30 C35 H35A 109.5 . . ?
C30 C35 H35B 109.5 . . ?
H35A C35 H35B 109.5 . . ?
C30 C35 H35C 109.5 . . ?
H35A C35 H35C 109.5 . . ?
H35B C35 H35C 109.5 . . ?
H35D C35 H35E 109.5 . . ?
H35D C35 H35F 109.5 . . ?
H35E C35 H35F 109.5 . . ?
C34 C36 H36A 109.5 . . ?
C34 C36 H36B 109.5 . . ?
H36A C36 H36B 109.5 . . ?
C34 C36 H36C 109.5 . . ?
H36A C36 H36C 109.5 . . ?
H36B C36 H36C 109.5 . . ?
N7 C37 N8 106.9(3) . . ?
N7 C37 Au5 126.4(3) . . ?
N8 C37 Au5 126.7(3) . . ?
C39 C38 N7 109.1(4) . . ?
C39 C38 H38 125.5 . . ?
N7 C38 H38 125.5 . . ?
C38 C39 N8 105.8(3) . . ?
C38 C39 C40 131.7(4) . . ?
N8 C39 C40 122.4(4) . . ?
C39 C40 H40A 109.5 . . ?
C39 C40 H40B 109.5 . . ?
H40A C40 H40B 109.5 . . ?
C39 C40 H40C 109.5 . . ?
H40A C40 H40C 109.5 . . ?
H40B C40 H40C 109.5 . . ?
C42 C41 C46 122.8(4) . . ?
C42 C41 N8 118.1(4) . . ?
C46 C41 N8 119.1(4) . . ?
C43 C42 C41 117.2(4) . . ?
C43 C42 C47 121.6(4) . . ?
C41 C42 C47 121.2(4) . . ?
C44 C43 C42 121.6(4) . . ?
C44 C43 H43 119.2 . . ?
C42 C43 H43 119.2 . . ?
C45 C44 C43 119.9(4) . . ?
C45 C44 H44 120.1 . . ?
C43 C44 H44 120.1 . . ?
C44 C45 C46 121.3(4) . . ?
C44 C45 H45 119.4 . . ?
C46 C45 H45 119.4 . . ?
C41 C46 C45 117.2(4) . . ?
C41 C46 C48 121.3(4) . . ?
C45 C46 C48 121.4(4) . . ?
C42 C47 H47A 109.5 . . ?
C42 C47 H47B 109.5 . . ?
H47A C47 H47B 109.5 . . ?
C42 C47 H47C 109.5 . . ?
H47A C47 H47C 109.5 . . ?
H47B C47 H47C 109.5 . . ?
C46 C48 H48A 109.5 . . ?
C46 C48 H48B 109.5 . . ?
H48A C48 H48B 109.5 . . ?
C46 C48 H48C 109.5 . . ?
H48A C48 H48C 109.5 . . ?
H48B C48 H48C 109.5 . . ?
N9 C49 N10 106.8(3) . . ?
N9 C49 Au6 122.1(3) . . ?
N10 C49 Au6 131.1(3) . . ?
C51 C50 N9 109.5(4) . . ?
C51 C50 H50 125.3 . . ?
N9 C50 H50 125.3 . . ?
C50 C51 N10 105.9(3) . . ?
C50 C51 C52 131.9(4) . . ?
N10 C51 C52 122.1(4) . . ?
C51 C52 H52A 109.5 . . ?
C51 C52 H52B 109.5 . . ?
H52A C52 H52B 109.5 . . ?
C51 C52 H52C 109.5 . . ?
H52A C52 H52C 109.5 . . ?
H52B C52 H52C 109.5 . . ?
C58 C53 C54 122.4(4) . . ?
C58 C53 N10 119.2(4) . . ?
C54 C53 N10 118.2(4) . . ?
C55 C54 C53 117.5(4) . . ?
C55 C54 C59 120.8(4) . . ?
C53 C54 C59 121.7(4) . . ?
C56 C55 C54 121.0(4) . . ?
C56 C55 H55 119.5 . . ?
C54 C55 H55 119.5 . . ?
C55 C56 C57 120.6(5) . . ?
C55 C56 H56 119.7 . . ?
C57 C56 H56 119.7 . . ?
C56 C57 C58 120.5(5) . . ?
C56 C57 H57 119.8 . . ?
C58 C57 H57 119.8 . . ?
C57 C58 C53 117.9(4) . . ?
C57 C58 C60 121.6(4) . . ?
C53 C58 C60 120.4(4) . . ?
C54 C59 H59A 109.5 . . ?
C54 C59 H59B 109.5 . . ?
H59A C59 H59B 109.5 . . ?
C54 C59 H59C 109.5 . . ?
H59A C59 H59C 109.5 . . ?
H59B C59 H59C 109.5 . . ?
C58 C60 H60A 109.5 . . ?
C58 C60 H60B 109.5 . . ?
H60A C60 H60B 109.5 . . ?
C58 C60 H60C 109.5 . . ?
H60A C60 H60C 109.5 . . ?
H60B C60 H60C 109.5 . . ?
N11 C61 N12 107.2(3) . . ?
N11 C61 Au4 123.4(3) . . ?
N12 C61 Au4 128.9(3) . . ?
C63 C62 N11 110.1(3) . . ?
C63 C62 H62 124.9 . . ?
N11 C62 H62 124.9 . . ?
C62 C63 N12 105.2(3) . . ?
C62 C63 C64 132.8(4) . . ?
N12 C63 C64 121.9(4) . . ?
C63 C64 H64A 109.5 . . ?
C63 C64 H64B 109.5 . . ?
H64A C64 H64B 109.5 . . ?
C63 C64 H64C 109.5 . . ?
H64A C64 H64C 109.5 . . ?
H64B C64 H64C 109.5 . . ?
C70 C65 C66 122.3(3) . . ?
C70 C65 N12 119.1(3) . . ?
C66 C65 N12 118.3(3) . . ?
C67 C66 C65 117.8(4) . . ?
C67 C66 C71 121.6(4) . . ?
C65 C66 C71 120.6(4) . . ?
C68 C67 C66 120.8(4) . . ?
C68 C67 H67 119.6 . . ?
C66 C67 H67 119.6 . . ?
C67 C68 C69 120.3(4) . . ?
C67 C68 H68 119.9 . . ?
C69 C68 H68 119.9 . . ?
C70 C69 C68 120.6(4) . . ?
C70 C69 H69 119.7 . . ?
C68 C69 H69 119.7 . . ?
C69 C70 C65 118.1(4) . . ?
C69 C70 C72 121.1(4) . . ?
C65 C70 C72 120.8(3) . . ?
C66 C71 H71A 109.5 . . ?
C66 C71 H71B 109.5 . . ?
H71A C71 H71B 109.5 . . ?
C66 C71 H71C 109.5 . . ?
H71A C71 H71C 109.5 . . ?
H71B C71 H71C 109.5 . . ?
C70 C72 H72A 109.5 . . ?
C70 C72 H72B 109.5 . . ?
H72A C72 H72B 109.5 . . ?
C70 C72 H72C 109.5 . . ?
H72A C72 H72C 109.5 . . ?
H72B C72 H72C 109.5 . . ?
C1 N1 C2 108.3(3) . . ?
C1 N1 Au2 120.2(3) . . ?
C2 N1 Au2 131.2(3) . . ?
C1 N2 C3 110.1(3) . . ?
C1 N2 C5 124.1(3) . . ?
C3 N2 C5 125.3(3) . . ?
C13 N3 C14 108.3(3) . . ?
C13 N3 Au3 119.9(3) . . ?
C14 N3 Au3 130.9(3) . . ?
C13 N4 C15 109.6(3) . . ?
C13 N4 C17 125.5(3) . . ?
C15 N4 C17 124.1(3) . . ?
C25 N5 C26 107.6(3) . . ?
C25 N5 Au1 123.0(3) . . ?
C26 N5 Au1 129.3(3) . . ?
C25 N6 C27 110.2(3) . . ?
C25 N6 C29 126.4(3) . . ?
C27 N6 C29 123.4(3) . . ?
C37 N7 C38 108.6(3) . . ?
C37 N7 Au4 117.5(3) . . ?
C38 N7 Au4 131.5(3) . . ?
C37 N8 C39 109.7(3) . . ?
C37 N8 C41 123.3(3) . . ?
C39 N8 C41 126.9(3) . . ?
C49 N9 C50 108.4(3) . . ?
C49 N9 Au5 120.7(3) . . ?
C50 N9 Au5 130.6(3) . . ?
C49 N10 C51 109.4(3) . . ?
C49 N10 C53 125.9(3) . . ?
C51 N10 C53 124.2(3) . . ?
C61 N11 C62 107.6(3) . . ?
C61 N11 Au6 123.3(3) . . ?
C62 N11 Au6 129.1(3) . . ?
C61 N12 C63 109.9(3) . . ?
C61 N12 C65 127.0(3) . . ?
C63 N12 C65 122.9(3) . . ?
F2 B1 F4 113.3(4) . . ?
F2 B1 F3 111.3(4) . . ?
F4 B1 F3 108.3(4) . . ?
F2 B1 F1 108.8(4) . . ?
F4 B1 F1 105.6(4) . . ?
F3 B1 F1 109.3(4) . . ?
Au3 Ag1 Au4 159.346(13) . . ?
Au3 Ag1 Au1 78.753(9) . . ?
Au4 Ag1 Au1 93.034(10) . . ?
Au3 Ag1 Au6 92.677(10) . . ?
Au4 Ag1 Au6 79.522(10) . . ?
Au1 Ag1 Au6 134.498(13) . . ?
Au3 Ag1 Au5 119.428(11) . . ?
Au4 Ag1 Au5 77.413(11) . . ?
Au1 Ag1 Au5 146.736(13) . . ?
Au6 Ag1 Au5 75.643(11) . . ?
Au3 Ag1 Au2 77.401(9) . . ?
Au4 Ag1 Au2 119.311(12) . . ?
Au1 Ag1 Au2 76.034(10) . . ?
Au6 Ag1 Au2 145.936(12) . . ?
Au5 Ag1 Au2 81.103(11) . . ?
C1 Au1 N5 174.46(14) . . ?
C1 Au1 Ag1 88.18(11) . . ?
N5 Au1 Ag1 87.03(9) . . ?
C13 Au2 N1 175.30(15) . . ?
C13 Au2 Ag1 92.33(12) . . ?
N1 Au2 Ag1 84.61(9) . . ?
C25 Au3 N3 173.34(14) . . ?
C25 Au3 Ag1 87.17(12) . . ?
N3 Au3 Ag1 90.87(9) . . ?
C61 Au4 N7 171.67(14) . . ?
C61 Au4 Ag1 88.40(10) . . ?
N7 Au4 Ag1 90.93(9) . . ?
C37 Au5 N9 175.83(15) . . ?
C37 Au5 Ag1 92.29(12) . . ?
N9 Au5 Ag1 86.15(9) . . ?
C49 Au6 N11 174.16(15) . . ?
C49 Au6 Ag1 88.19(11) . . ?
N11 Au6 Ag1 88.05(9) . . ?
C74 C73 Cl1 112.3(6) . . ?
C74 C73 H73A 109.2 . . ?
Cl1 C73 H73A 109.2 . . ?
C74 C73 H73B 109.2 . . ?
Cl1 C73 H73B 109.2 . . ?
H73A C73 H73B 107.9 . . ?
C73 C74 Cl2 111.5(6) . . ?
C73 C74 H74A 109.3 . . ?
Cl2 C74 H74A 109.3 . . ?
C73 C74 H74B 109.3 . . ?
Cl2 C74 H74B 109.3 . . ?
H74A C74 H74B 108 . . ?
C74B C73B Cl1B 112.4(18) . . ?
C74B C73B H73C 109.1 . . ?
Cl1B C73B H73C 109.1 . . ?
C74B C73B H73D 109.1 . . ?
Cl1B C73B H73D 109.1 . . ?
H73C C73B H73D 107.9 . . ?
C73B C74B Cl2B 113.8(14) . . ?
C73B C74B H74C 108.8 . . ?
Cl2B C74B H74C 108.8 . . ?
C73B C74B H74D 108.8 . . ?
Cl2B C74B H74D 108.8 . . ?
H74C C74B H74D 107.7 . . ?
C76 C75 Cl3 113.0(8) . . ?
C76 C75 H75A 109 . . ?
Cl3 C75 H75A 109 . . ?
C76 C75 H75B 109 . . ?
Cl3 C75 H75B 109 . . ?
H75A C75 H75B 107.8 . . ?
C75 C76 Cl4 114.8(9) . . ?
C75 C76 H76A 108.6 . . ?
Cl4 C76 H76A 108.6 . . ?
C75 C76 H76B 108.6 . . ?
Cl4 C76 H76B 108.6 . . ?
H76A C76 H76B 107.5 . . ?
C76B C75B Cl3B 123.2(19) . . ?
C76B C75B H75C 106.5 . . ?
Cl3B C75B H75C 106.5 . . ?
C76B C75B H75D 106.5 . . ?
Cl3B C75B H75D 106.5 . . ?
H75C C75B H75D 106.5 . . ?
C75B C76B Cl4B 116(3) . . ?
C75B C76B H76C 108.2 . . ?
Cl4B C76B H76C 108.2 . . ?
C75B C76B H76D 108.2 . . ?
Cl4B C76B H76D 108.2 . . ?
H76C C76B H76D 107.4 . . ?
C78 C77 Cl5 105.1(9) . . ?
C78 C77 H77A 110.7 . . ?
Cl5 C77 H77A 110.7 . . ?
C78 C77 H77B 110.7 . . ?
Cl5 C77 H77B 110.7 . . ?
H77A C77 H77B 108.8 . . ?
C77 C78 Cl6 106.2(7) . . ?
C77 C78 H78A 110.5 . . ?
Cl6 C78 H78A 110.5 . . ?
C77 C78 H78B 110.5 . . ?
Cl6 C78 H78B 110.5 . . ?
H78A C78 H78B 108.7 . . ?
C78B C77B Cl5B 113.9(14) . . ?
C78B C77B H77C 108.8 . . ?
Cl5B C77B H77C 108.8 . . ?
C78B C77B H77D 108.8 . . ?
Cl5B C77B H77D 108.8 . . ?
H77C C77B H77D 107.7 . . ?
C77B C78B Cl6B 115.9(12) . . ?
C77B C78B H78C 108.3 . . ?
Cl6B C78B H78C 108.3 . . ?
C77B C78B H78D 108.3 . . ?
Cl6B C78B H78D 108.3 . . ?
H78C C78B H78D 107.4 . . ?

loop_
_geom_bond_atom_site_label_1
_geom_bond_atom_site_label_2
_geom_bond_distance
_geom_bond_site_symmetry_2
_geom_bond_publ_flag
C1 N1 1.345(5) . ?
C1 N2 1.367(5) . ?
C1 Au1 1.989(4) . ?
C2 C3 1.352(5) . ?
C2 N1 1.389(5) . ?
C2 H2 0.95 . ?
C3 N2 1.384(5) . ?
C3 C4 1.485(5) . ?
C4 H4A 0.98 . ?
C4 H4B 0.98 . ?
C4 H4C 0.98 . ?
C5 C6 1.385(5) . ?
C5 C10 1.386(5) . ?
C5 N2 1.442(5) . ?
C6 C7 1.392(6) . ?
C6 C11 1.502(6) . ?
C7 C8 1.379(6) . ?
C7 H7 0.95 . ?
C8 C9 1.388(6) . ?
C8 H8 0.95 . ?
C9 C10 1.392(5) . ?
C9 H9 0.95 . ?
C10 C12 1.502(6) . ?
C11 H11A 0.98 . ?
C11 H11B 0.98 . ?
C11 H11C 0.98 . ?
C12 H12A 0.98 . ?
C12 H12B 0.98 . ?
C12 H12C 0.98 . ?
C12 H12D 0.98 . ?
C12 H12E 0.98 . ?
C12 H12F 0.98 . ?
C13 N3 1.340(5) . ?
C13 N4 1.364(5) . ?
C13 Au2 1.982(4) . ?
C14 C15 1.352(5) . ?
C14 N3 1.385(5) . ?
C14 H14 0.95 . ?
C15 N4 1.398(5) . ?
C15 C16 1.480(5) . ?
C16 H16A 0.98 . ?
C16 H16B 0.98 . ?
C16 H16C 0.98 . ?
C17 C18 1.394(6) . ?
C17 C22 1.407(6) . ?
C17 N4 1.439(5) . ?
C18 C19 1.391(6) . ?
C18 C23 1.499(6) . ?
C19 C20 1.387(7) . ?
C19 H19 0.95 . ?
C20 C21 1.377(7) . ?
C20 H20 0.95 . ?
C21 C22 1.397(6) . ?
C21 H21 0.95 . ?
C22 C24 1.494(6) . ?
C23 H23A 0.98 . ?
C23 H23B 0.98 . ?
C23 H23C 0.98 . ?
C24 H24A 0.98 . ?
C24 H24B 0.98 . ?
C24 H24C 0.98 . ?
C25 N5 1.353(5) . ?
C25 N6 1.368(5) . ?
C25 Au3 1.979(4) . ?
C26 C27 1.350(6) . ?
C26 N5 1.396(5) . ?
C26 H26 0.95 . ?
C27 N6 1.391(5) . ?
C27 C28 1.481(6) . ?
C28 H28A 0.98 . ?
C28 H28B 0.98 . ?
C28 H28C 0.98 . ?
C29 C34 1.393(6) . ?
C29 C30 1.402(5) . ?
C29 N6 1.443(5) . ?
C30 C31 1.389(6) . ?
C30 C35 1.492(6) . ?
C31 C32 1.382(6) . ?
C31 H31 0.95 . ?
C32 C33 1.381(6) . ?
C32 H32 0.95 . ?
C33 C34 1.398(6) . ?
C33 H33 0.95 . ?
C34 C36 1.491(5) . ?
C35 H35A 0.98 . ?
C35 H35B 0.98 . ?
C35 H35C 0.98 . ?
C35 H35D 0.98 . ?
C35 H35E 0.98 . ?
C35 H35F 0.98 . ?
C36 H36A 0.98 . ?
C36 H36B 0.98 . ?
C36 H36C 0.98 . ?
C37 N7 1.343(5) . ?
C37 N8 1.368(5) . ?
C37 Au5 1.978(4) . ?
C38 C39 1.348(6) . ?
C38 N7 1.382(5) . ?
C38 H38 0.95 . ?
C39 N8 1.385(5) . ?
C39 C40 1.482(6) . ?
C40 H40A 0.98 . ?
C40 H40B 0.98 . ?
C40 H40C 0.98 . ?
C41 C42 1.394(6) . ?
C41 C46 1.395(6) . ?
C41 N8 1.436(5) . ?
C42 C43 1.391(6) . ?
C42 C47 1.503(6) . ?
C43 C44 1.379(7) . ?
C43 H43 0.95 . ?
C44 C45 1.373(6) . ?
C44 H44 0.95 . ?
C45 C46 1.399(6) . ?
C45 H45 0.95 . ?
C46 C48 1.496(6) . ?
C47 H47A 0.98 . ?
C47 H47B 0.98 . ?
C47 H47C 0.98 . ?
C48 H48A 0.98 . ?
C48 H48B 0.98 . ?
C48 H48C 0.98 . ?
C49 N9 1.341(5) . ?
C49 N10 1.372(5) . ?
C49 Au6 1.991(4) . ?
C50 C51 1.335(6) . ?
C50 N9 1.386(5) . ?
C50 H50 0.95 . ?
C51 N10 1.391(5) . ?
C51 C52 1.491(5) . ?
C52 H52A 0.98 . ?
C52 H52B 0.98 . ?
C52 H52C 0.98 . ?
C53 C58 1.394(6) . ?
C53 C54 1.395(6) . ?
C53 N10 1.434(5) . ?
C54 C55 1.386(7) . ?
C54 C59 1.503(7) . ?
C55 C56 1.377(7) . ?
C55 H55 0.95 . ?
C56 C57 1.379(6) . ?
C56 H56 0.95 . ?
C57 C58 1.387(6) . ?
C57 H57 0.95 . ?
C58 C60 1.494(6) . ?
C59 H59A 0.98 . ?
C59 H59B 0.98 . ?
C59 H59C 0.98 . ?
C60 H60A 0.98 . ?
C60 H60B 0.98 . ?
C60 H60C 0.98 . ?
C61 N11 1.354(5) . ?
C61 N12 1.364(5) . ?
C61 Au4 1.981(4) . ?
C62 C63 1.347(5) . ?
C62 N11 1.382(5) . ?
C62 H62 0.95 . ?
C63 N12 1.391(5) . ?
C63 C64 1.483(5) . ?
C64 H64A 0.98 . ?
C64 H64B 0.98 . ?
C64 H64C 0.98 . ?
C65 C70 1.391(5) . ?
C65 C66 1.404(5) . ?
C65 N12 1.442(5) . ?
C66 C67 1.386(6) . ?
C66 C71 1.505(6) . ?
C67 C68 1.383(6) . ?
C67 H67 0.95 . ?
C68 C69 1.392(6) . ?
C68 H68 0.95 . ?
C69 C70 1.386(5) . ?
C69 H69 0.95 . ?
C70 C72 1.507(5) . ?
C71 H71A 0.98 . ?
C71 H71B 0.98 . ?
C71 H71C 0.98 . ?
C72 H72A 0.98 . ?
C72 H72B 0.98 . ?
C72 H72C 0.98 . ?
N1 Au2 2.033(3) . ?
N3 Au3 2.041(3) . ?
N5 Au1 2.037(3) . ?
N7 Au4 2.044(3) . ?
N9 Au5 2.032(3) . ?
N11 Au6 2.043(3) . ?
B1 F2 1.345(5) . ?
B1 F4 1.379(5) . ?
B1 F3 1.387(6) . ?
B1 F1 1.406(6) . ?
Ag1 Au3 2.7798(4) . ?
Ag1 Au4 2.7803(4) . ?
Ag1 Au1 2.7871(4) . ?
Ag1 Au6 2.8010(4) . ?
Ag1 Au5 2.8113(4) . ?
Ag1 Au2 2.8365(4) . ?
Cl1 C73 1.761(9) . ?
C73 C74 1.517(10) . ?
C73 H73A 0.99 . ?
C73 H73B 0.99 . ?
C74 Cl2 1.777(9) . ?
C74 H74A 0.99 . ?
C74 H74B 0.99 . ?
Cl1B C73B 1.64(2) . ?
C73B C74B 1.49(3) . ?
C73B H73C 0.99 . ?
C73B H73D 0.99 . ?
C74B Cl2B 1.78(2) . ?
C74B H74C 0.99 . ?
C74B H74D 0.99 . ?
Cl3 C75 1.689(13) . ?
C75 C76 1.480(17) . ?
C75 H75A 0.99 . ?
C75 H75B 0.99 . ?
C76 Cl4 1.794(14) . ?
C76 H76A 0.99 . ?
C76 H76B 0.99 . ?
Cl3B C75B 1.83(2) . ?
C75B C76B 1.45(3) . ?
C75B H75C 0.99 . ?
C75B H75D 0.99 . ?
C76B Cl4B 1.70(4) . ?
C76B H76C 0.99 . ?
C76B H76D 0.99 . ?
Cl5 C77 1.839(13) . ?
C77 C78 1.538(15) . ?
C77 H77A 0.99 . ?
C77 H77B 0.99 . ?
C78 Cl6 1.763(10) . ?
C78 H78A 0.99 . ?
C78 H78B 0.99 . ?
Cl5B C77B 1.771(19) . ?
C77B C78B 1.474(18) . ?
C77B H77C 0.99 . ?
C77B H77D 0.99 . ?
C78B Cl6B 1.798(12) . ?
C78B H78C 0.99 . ?
C78B H78D 0.99 . ?

loop_
_geom_torsion_atom_site_label_1
_geom_torsion_atom_site_label_2
_geom_torsion_atom_site_label_3
_geom_torsion_atom_site_label_4
_geom_torsion
_geom_torsion_site_symmetry_1
_geom_torsion_site_symmetry_2
_geom_torsion_site_symmetry_3
_geom_torsion_site_symmetry_4
_geom_torsion_publ_flag
N1 C2 C3 N2 0.7(4) . . . . ?
N1 C2 C3 C4 178.8(4) . . . . ?
C10 C5 C6 C7 -3.2(6) . . . . ?
N2 C5 C6 C7 178.0(3) . . . . ?
C10 C5 C6 C11 176.9(4) . . . . ?
N2 C5 C6 C11 -1.9(6) . . . . ?
C5 C6 C7 C8 0.1(6) . . . . ?
C11 C6 C7 C8 179.9(4) . . . . ?
C6 C7 C8 C9 2.3(6) . . . . ?
C7 C8 C9 C10 -1.8(6) . . . . ?
C6 C5 C10 C9 3.8(6) . . . . ?
N2 C5 C10 C9 -177.5(3) . . . . ?
C6 C5 C10 C12 -175.7(4) . . . . ?
N2 C5 C10 C12 3.1(6) . . . . ?
C8 C9 C10 C5 -1.2(6) . . . . ?
C8 C9 C10 C12 178.3(4) . . . . ?
N3 C14 C15 N4 -0.4(4) . . . . ?
N3 C14 C15 C16 178.5(4) . . . . ?
C22 C17 C18 C19 0.0(6) . . . . ?
N4 C17 C18 C19 176.4(3) . . . . ?
C22 C17 C18 C23 178.8(4) . . . . ?
N4 C17 C18 C23 -4.8(6) . . . . ?
C17 C18 C19 C20 -0.2(6) . . . . ?
C23 C18 C19 C20 -179.0(4) . . . . ?
C18 C19 C20 C21 0.4(7) . . . . ?
C19 C20 C21 C22 -0.3(7) . . . . ?
C20 C21 C22 C17 0.1(6) . . . . ?
C20 C21 C22 C24 178.3(4) . . . . ?
C18 C17 C22 C21 0.1(6) . . . . ?
N4 C17 C22 C21 -176.5(4) . . . . ?
C18 C17 C22 C24 -178.2(4) . . . . ?
N4 C17 C22 C24 5.3(6) . . . . ?
N5 C26 C27 N6 -0.6(5) . . . . ?
N5 C26 C27 C28 -178.4(5) . . . . ?
C34 C29 C30 C31 -0.5(6) . . . . ?
N6 C29 C30 C31 175.8(4) . . . . ?
C34 C29 C30 C35 178.3(4) . . . . ?
N6 C29 C30 C35 -5.4(6) . . . . ?
C29 C30 C31 C32 1.7(6) . . . . ?
C35 C30 C31 C32 -177.2(4) . . . . ?
C30 C31 C32 C33 -1.5(7) . . . . ?
C31 C32 C33 C34 0.2(7) . . . . ?
C30 C29 C34 C33 -0.7(6) . . . . ?
N6 C29 C34 C33 -177.0(4) . . . . ?
C30 C29 C34 C36 178.4(4) . . . . ?
N6 C29 C34 C36 2.2(6) . . . . ?
C32 C33 C34 C29 0.8(6) . . . . ?
C32 C33 C34 C36 -178.3(4) . . . . ?
N7 C38 C39 N8 0.8(5) . . . . ?
N7 C38 C39 C40 -176.6(4) . . . . ?
C46 C41 C42 C43 -0.1(7) . . . . ?
N8 C41 C42 C43 178.5(4) . . . . ?
C46 C41 C42 C47 -179.1(4) . . . . ?
N8 C41 C42 C47 -0.5(7) . . . . ?
C41 C42 C43 C44 1.0(7) . . . . ?
C47 C42 C43 C44 -180.0(5) . . . . ?
C42 C43 C44 C45 -1.4(8) . . . . ?
C43 C44 C45 C46 0.8(7) . . . . ?
C42 C41 C46 C45 -0.4(7) . . . . ?
N8 C41 C46 C45 -179.1(4) . . . . ?
C42 C41 C46 C48 175.4(4) . . . . ?
N8 C41 C46 C48 -3.3(6) . . . . ?
C44 C45 C46 C41 0.1(7) . . . . ?
C44 C45 C46 C48 -175.7(4) . . . . ?
N9 C50 C51 N10 -0.1(5) . . . . ?
N9 C50 C51 C52 -179.0(4) . . . . ?
C58 C53 C54 C55 -1.9(7) . . . . ?
N10 C53 C54 C55 -178.5(4) . . . . ?
C58 C53 C54 C59 177.3(4) . . . . ?
N10 C53 C54 C59 0.6(6) . . . . ?
C53 C54 C55 C56 2.7(7) . . . . ?
C59 C54 C55 C56 -176.5(5) . . . . ?
C54 C55 C56 C57 -0.5(8) . . . . ?
C55 C56 C57 C58 -2.5(8) . . . . ?
C56 C57 C58 C53 3.2(7) . . . . ?
C56 C57 C58 C60 -178.8(4) . . . . ?
C54 C53 C58 C57 -1.0(6) . . . . ?
N10 C53 C58 C57 175.6(4) . . . . ?
C54 C53 C58 C60 -179.0(4) . . . . ?
N10 C53 C58 C60 -2.4(6) . . . . ?
N11 C62 C63 N12 -0.1(4) . . . . ?
N11 C62 C63 C64 -176.4(4) . . . . ?
C70 C65 C66 C67 -0.9(6) . . . . ?
N12 C65 C66 C67 173.0(3) . . . . ?
C70 C65 C66 C71 176.4(4) . . . . ?
N12 C65 C66 C71 -9.6(6) . . . . ?
C65 C66 C67 C68 2.2(6) . . . . ?
C71 C66 C67 C68 -175.1(4) . . . . ?
C66 C67 C68 C69 -1.2(7) . . . . ?
C67 C68 C69 C70 -1.2(7) . . . . ?
C68 C69 C70 C65 2.4(6) . . . . ?
C68 C69 C70 C72 -177.9(4) . . . . ?
C66 C65 C70 C69 -1.4(6) . . . . ?
N12 C65 C70 C69 -175.3(3) . . . . ?
C66 C65 C70 C72 179.0(4) . . . . ?
N12 C65 C70 C72 5.1(6) . . . . ?
N2 C1 N1 C2 0.4(4) . . . . ?
Au1 C1 N1 C2 -174.5(3) . . . . ?
N2 C1 N1 Au2 -174.1(2) . . . . ?
Au1 C1 N1 Au2 11.0(4) . . . . ?
C3 C2 N1 C1 -0.7(4) . . . . ?
C3 C2 N1 Au2 173.0(3) . . . . ?
N1 C1 N2 C3 0.0(4) . . . . ?
Au1 C1 N2 C3 174.4(3) . . . . ?
N1 C1 N2 C5 172.3(3) . . . . ?
Au1 C1 N2 C5 -13.3(5) . . . . ?
C2 C3 N2 C1 -0.4(4) . . . . ?
C4 C3 N2 C1 -178.8(4) . . . . ?
C2 C3 N2 C5 -172.6(3) . . . . ?
C4 C3 N2 C5 9.1(6) . . . . ?
C6 C5 N2 C1 -86.6(5) . . . . ?
C10 C5 N2 C1 94.6(5) . . . . ?
C6 C5 N2 C3 84.5(5) . . . . ?
C10 C5 N2 C3 -94.3(5) . . . . ?
N4 C13 N3 C14 0.7(4) . . . . ?
Au2 C13 N3 C14 -177.2(3) . . . . ?
N4 C13 N3 Au3 -169.1(2) . . . . ?
Au2 C13 N3 Au3 13.1(5) . . . . ?
C15 C14 N3 C13 -0.2(5) . . . . ?
C15 C14 N3 Au3 168.0(3) . . . . ?
N3 C13 N4 C15 -0.9(4) . . . . ?
Au2 C13 N4 C15 176.9(3) . . . . ?
N3 C13 N4 C17 169.3(4) . . . . ?
Au2 C13 N4 C17 -13.0(6) . . . . ?
C14 C15 N4 C13 0.8(4) . . . . ?
C16 C15 N4 C13 -178.3(4) . . . . ?
C14 C15 N4 C17 -169.6(4) . . . . ?
C16 C15 N4 C17 11.4(6) . . . . ?
C18 C17 N4 C13 105.0(5) . . . . ?
C22 C17 N4 C13 -78.4(5) . . . . ?
C18 C17 N4 C15 -86.2(5) . . . . ?
C22 C17 N4 C15 90.4(5) . . . . ?
N6 C25 N5 C26 -0.3(4) . . . . ?
Au3 C25 N5 C26 176.5(3) . . . . ?
N6 C25 N5 Au1 177.5(2) . . . . ?
Au3 C25 N5 Au1 -5.7(4) . . . . ?
C27 C26 N5 C25 0.6(5) . . . . ?
C27 C26 N5 Au1 -177.1(3) . . . . ?
N5 C25 N6 C27 0.0(4) . . . . ?
Au3 C25 N6 C27 -176.5(3) . . . . ?
N5 C25 N6 C29 -179.9(3) . . . . ?
Au3 C25 N6 C29 3.6(6) . . . . ?
C26 C27 N6 C25 0.4(5) . . . . ?
C28 C27 N6 C25 178.5(4) . . . . ?
C26 C27 N6 C29 -179.7(4) . . . . ?
C28 C27 N6 C29 -1.7(6) . . . . ?
C34 C29 N6 C25 -84.3(5) . . . . ?
C30 C29 N6 C25 99.2(5) . . . . ?
C34 C29 N6 C27 95.8(5) . . . . ?
C30 C29 N6 C27 -80.6(5) . . . . ?
N8 C37 N7 C38 0.8(4) . . . . ?
Au5 C37 N7 C38 179.3(3) . . . . ?
N8 C37 N7 Au4 -163.5(2) . . . . ?
Au5 C37 N7 Au4 15.0(4) . . . . ?
C39 C38 N7 C37 -1.0(5) . . . . ?
C39 C38 N7 Au4 160.3(3) . . . . ?
N7 C37 N8 C39 -0.3(4) . . . . ?
Au5 C37 N8 C39 -178.8(3) . . . . ?
N7 C37 N8 C41 175.1(3) . . . . ?
Au5 C37 N8 C41 -3.4(6) . . . . ?
C38 C39 N8 C37 -0.4(5) . . . . ?
C40 C39 N8 C37 177.3(4) . . . . ?
C38 C39 N8 C41 -175.5(4) . . . . ?
C40 C39 N8 C41 2.2(7) . . . . ?
C42 C41 N8 C37 -81.6(5) . . . . ?
C46 C41 N8 C37 97.1(5) . . . . ?
C42 C41 N8 C39 92.9(5) . . . . ?
C46 C41 N8 C39 -88.4(5) . . . . ?
N10 C49 N9 C50 -0.1(4) . . . . ?
Au6 C49 N9 C50 -179.0(3) . . . . ?
N10 C49 N9 Au5 -175.2(2) . . . . ?
Au6 C49 N9 Au5 6.0(4) . . . . ?
C51 C50 N9 C49 0.1(5) . . . . ?
C51 C50 N9 Au5 174.5(3) . . . . ?
N9 C49 N10 C51 0.1(4) . . . . ?
Au6 C49 N10 C51 178.8(3) . . . . ?
N9 C49 N10 C53 171.6(3) . . . . ?
Au6 C49 N10 C53 -9.6(6) . . . . ?
C50 C51 N10 C49 0.0(4) . . . . ?
C52 C51 N10 C49 179.1(4) . . . . ?
C50 C51 N10 C53 -171.8(4) . . . . ?
C52 C51 N10 C53 7.3(6) . . . . ?
C58 C53 N10 C49 97.9(5) . . . . ?
C54 C53 N10 C49 -85.3(5) . . . . ?
C58 C53 N10 C51 -91.7(5) . . . . ?
C54 C53 N10 C51 85.1(5) . . . . ?
N12 C61 N11 C62 -0.3(4) . . . . ?
Au4 C61 N11 C62 172.5(3) . . . . ?
N12 C61 N11 Au6 -178.4(2) . . . . ?
Au4 C61 N11 Au6 -5.6(4) . . . . ?
C63 C62 N11 C61 0.2(4) . . . . ?
C63 C62 N11 Au6 178.2(3) . . . . ?
N11 C61 N12 C63 0.2(4) . . . . ?
Au4 C61 N12 C63 -172.0(3) . . . . ?
N11 C61 N12 C65 -175.5(3) . . . . ?
Au4 C61 N12 C65 12.3(6) . . . . ?
C62 C63 N12 C61 -0.1(4) . . . . ?
C64 C63 N12 C61 176.8(4) . . . . ?
C62 C63 N12 C65 175.9(3) . . . . ?
C64 C63 N12 C65 -7.3(6) . . . . ?
C70 C65 N12 C61 -91.4(5) . . . . ?
C66 C65 N12 C61 94.5(5) . . . . ?
C70 C65 N12 C63 93.4(5) . . . . ?
C66 C65 N12 C63 -80.8(5) . . . . ?
Cl1 C73 C74 Cl2 70.3(7) . . . . ?
Cl1B C73B C74B Cl2B 68(2) . . . . ?
Cl3 C75 C76 Cl4 56.3(12) . . . . ?
Cl3B C75B C76B Cl4B -52(4) . . . . ?
Cl5 C77 C78 Cl6 -177.7(7) . . . . ?
Cl5B C77B C78B Cl6B -66(2) . . . . ?
